data_4066683
loop_
_publ_author_name
'Adams, Richard D.'
'Pearl, William C.'

_publ_section_title
;
 Reactions of Bis(tri-tert-butylphosphine)platinum with Metal Hydride
 Complexes. The Reactions of Pt(P-t-Bu3)2with HRe(CO)4SbPh3
;
_journal_issue 17
_journal_name_full Organometallics
_journal_page_first 3887
_journal_paper_doi 10.1021/om100569j
_journal_volume 29
_journal_year 2010
_chemical_formula_sum 'C46 H45 O8 P Pt Re2 Sb2'
_chemical_formula_weight 1567.78
_chemical_name_systematic
; 
 ? 
;
_space_group_IT_number 14
_symmetry_cell_setting monoclinic
_symmetry_space_group_name_Hall '-P 2yn'
_symmetry_space_group_name_H-M 'P 1 21/n 1'
_atom_sites_solution_hydrogens geom
_atom_sites_solution_primary direct
_atom_sites_solution_secondary difmap
_audit_creation_method SHELXL-97
_cell_angle_alpha 90.00
_cell_angle_beta 110.1790(10)
_cell_angle_gamma 90.00
_cell_formula_units_Z 4
_cell_length_a 12.0949(4)
_cell_length_b 33.6607(12)
_cell_length_c 13.1677(4)
_cell_measurement_reflns_used 6855
_cell_measurement_temperature 296(2)
_cell_measurement_theta_max 27.39
_cell_measurement_theta_min 2.16
_cell_volume 5031.8(3)
_computing_cell_refinement 'SAINT+  V6.45 (Bruker, 2003)'
_computing_data_collection 'SMART V5.632 (Bruker, 2005)'
_computing_data_reduction 'SAINT+  V6.45'
_computing_molecular_graphics 'SHELXTL V6.1 (Sheldrick, 2000)'
_computing_publication_material 'SHELXTL V6.1'
_computing_structure_refinement 'SHELXL-97 (Sheldrick, 1997)'
_computing_structure_solution 'SHELXS-97 (Sheldrick, 1990)'
_diffrn_ambient_temperature 296(2)
_diffrn_measured_fraction_theta_full 0.999
_diffrn_measured_fraction_theta_max 0.999
_diffrn_measurement_device_type 'Bruker SMART APEX CCD diffractometer'
_diffrn_measurement_method 'omega scans'
_diffrn_radiation_monochromator graphite
_diffrn_radiation_source 'fine-focus sealed tube'
_diffrn_radiation_type MoK\a
_diffrn_radiation_wavelength 0.71073
_diffrn_reflns_av_R_equivalents 0.0335
_diffrn_reflns_av_sigmaI/netI 0.0282
_diffrn_reflns_limit_h_max 16
_diffrn_reflns_limit_h_min -16
_diffrn_reflns_limit_k_max 44
_diffrn_reflns_limit_k_min -44
_diffrn_reflns_limit_l_max 17
_diffrn_reflns_limit_l_min -17
_diffrn_reflns_number 53125
_diffrn_reflns_theta_full 28.32
_diffrn_reflns_theta_max 28.32
_diffrn_reflns_theta_min 1.76
_diffrn_standards_decay_% <1
_exptl_absorpt_coefficient_mu 8.702
_exptl_absorpt_correction_T_max 1.000
_exptl_absorpt_correction_T_min 0.545
_exptl_absorpt_correction_type multi-scan
_exptl_absorpt_process_details '(SADABS, Bruker, 1997)'
_exptl_crystal_colour LightYellow
_exptl_crystal_density_diffrn 2.070
_exptl_crystal_density_method 'not measured'
_exptl_crystal_description Bar
_exptl_crystal_F_000 2920
_exptl_crystal_size_max 0.30
_exptl_crystal_size_mid 0.12
_exptl_crystal_size_min 0.06
_refine_diff_density_max 1.561
_refine_diff_density_min -1.005
_refine_diff_density_rms 0.121
_refine_ls_extinction_method none
_refine_ls_goodness_of_fit_ref 1.078
_refine_ls_hydrogen_treatment constr
_refine_ls_matrix_type full
_refine_ls_number_parameters 555
_refine_ls_number_reflns 12542
_refine_ls_number_restraints 2
_refine_ls_restrained_S_all 1.078
_refine_ls_R_factor_all 0.0524
_refine_ls_R_factor_gt 0.0367
_refine_ls_shift/su_max 0.002
_refine_ls_shift/su_mean 0.000
_refine_ls_structure_factor_coef Fsqd
_refine_ls_weighting_details 'calc w=1/[\s^2^(Fo^2^)+(0.0302P)^2^+7.5656P] where P=(Fo^2^+2Fc^2^)/3'
_refine_ls_weighting_scheme calc
_refine_ls_wR_factor_gt 0.0736
_refine_ls_wR_factor_ref 0.0801
_reflns_number_gt 9918
_reflns_number_total 12542
_reflns_threshold_expression >2sigma(I)
_cod_data_source_file om100569j_si_001.cif
_cod_data_source_block 3
_cod_depositor_comments
;
The following automatic conversions were performed:

'_symmetry_cell_setting' value 'Monoclinic' changed to 'monoclinic'
according to /home/saulius/struct/CIF-dictionaries/cif_core.dic
dictionary named 'cif_core.dic' version 2.4.1 from
2010-06-29.

'_exptl_absorpt_correction_type' value 'Multi-scan'
changed to 'multi-scan' according to
/home/saulius/struct/CIF-dictionaries/cif_core.dic dictionary named
'cif_core.dic' version 2.4.1 from 2010-06-29.

Automatic conversion script
Id: cif_fix_values 1715 2011-07-08 13:25:40Z adriana 

The following automatic conversions were performed:

'_refine_ls_hydrogen_treatment' value 'contr' was replaced with the
value 'constr' as specified in the replacement file
'src/cod-tools/trunk/data/replacement-values/replacement_values.lst'.

Automatic conversion script
Id: cif_fix_values 5376 2017-05-30 11:51:03Z andrius 
;
_cod_original_sg_symbol_H-M P2(1)/n
_cod_database_code 4066683

loop_
_symmetry_equiv_pos_as_xyz
'x, y, z'
'-x+1/2, y+1/2, -z+1/2'
'-x, -y, -z'
'x-1/2, -y-1/2, z-1/2'

loop_
_atom_site_label
_atom_site_type_symbol
_atom_site_fract_x
_atom_site_fract_y
_atom_site_fract_z
_atom_site_U_iso_or_equiv
_atom_site_adp_type
_atom_site_occupancy
_atom_site_symmetry_multiplicity
_atom_site_calc_flag
_atom_site_refinement_flags
Pt1 Pt 0.760064(18) 0.125216(7) 0.871943(16) 0.04622(6) Uani 1 1 d .
Re1 Re 0.99177(2) 0.149461(8) 1.243291(19) 0.05434(7) Uani 1 1 d D
Re2 Re 1.14336(2) 0.099655(8) 1.12104(2) 0.05689(7) Uani 1 1 d D
Sb1 Sb 0.78048(3) 0.142416(12) 1.07032(3) 0.05052(9) Uani 1 1 d .
Sb2 Sb 0.98971(3) 0.124410(11) 0.92032(3) 0.04581(9) Uani 1 1 d .
P1 P 0.72633(14) 0.10404(5) 0.69766(12) 0.0566(4) Uani 1 1 d .
H1 H 1.028(3) 0.1268(18) 1.1394(17) 0.10(2) Uiso 1 1 d D
H2 H 0.825(5) 0.0988(17) 0.681(5) 0.068(18) Uiso 1 1 d .
O11 O 0.9455(6) 0.06644(19) 1.3254(5) 0.119(2) Uani 1 1 d .
O12 O 1.2258(5) 0.1561(2) 1.4329(5) 0.113(2) Uani 1 1 d .
O13 O 0.8467(5) 0.19025(19) 1.3642(4) 0.0990(18) Uani 1 1 d .
O14 O 1.0522(6) 0.23046(17) 1.1604(6) 0.108(2) Uani 1 1 d .
O21 O 0.9742(6) 0.02747(17) 1.0857(5) 0.110(2) Uani 1 1 d .
O22 O 1.3048(6) 0.0574(3) 1.0195(6) 0.150(3) Uani 1 1 d .
O23 O 1.2958(7) 0.07282(19) 1.3486(5) 0.130(3) Uani 1 1 d .
O24 O 1.2953(6) 0.1766(2) 1.1575(6) 0.142(3) Uani 1 1 d .
C11 C 0.9612(7) 0.0968(2) 1.2947(6) 0.076(2) Uani 1 1 d .
C12 C 1.1400(6) 0.1532(2) 1.3623(6) 0.079(2) Uani 1 1 d .
C13 C 0.9022(6) 0.1753(2) 1.3214(5) 0.0698(18) Uani 1 1 d .
C14 C 1.0275(6) 0.2013(2) 1.1882(6) 0.0719(18) Uani 1 1 d .
C21 C 1.0381(7) 0.0536(2) 1.0986(6) 0.0740(19) Uani 1 1 d .
C22 C 1.2429(7) 0.0725(3) 1.0583(7) 0.102(3) Uani 1 1 d .
C23 C 1.2373(8) 0.0831(2) 1.2649(6) 0.091(2) Uani 1 1 d .
C24 C 1.2399(7) 0.1486(3) 1.1414(7) 0.088(2) Uani 1 1 d .
C25 C 0.6884(5) 0.0956(2) 1.1182(5) 0.0582(15) Uani 1 1 d .
C26 C 0.6871(6) 0.0581(2) 1.0746(6) 0.0724(18) Uani 1 1 d .
H26 H 0.7219 0.0542 1.0225 0.087 Uiso 1 1 calc R
C27 C 0.6349(7) 0.0266(3) 1.1073(7) 0.094(3) Uani 1 1 d .
H27 H 0.6340 0.0016 1.0767 0.113 Uiso 1 1 calc R
C28 C 0.5847(8) 0.0317(3) 1.1839(8) 0.108(3) Uani 1 1 d .
H28 H 0.5513 0.0103 1.2071 0.129 Uiso 1 1 calc R
C29 C 0.5833(8) 0.0684(3) 1.2265(7) 0.107(3) Uani 1 1 d .
H29 H 0.5463 0.0720 1.2771 0.128 Uiso 1 1 calc R
C30 C 0.6361(7) 0.1005(2) 1.1958(6) 0.081(2) Uani 1 1 d .
H30 H 0.6364 0.1252 1.2272 0.097 Uiso 1 1 calc R
C31 C 0.6751(5) 0.1933(2) 1.0743(5) 0.0622(16) Uani 1 1 d .
C32 C 0.7234(6) 0.2306(2) 1.0788(6) 0.0768(19) Uani 1 1 d .
H32 H 0.8015 0.2333 1.0833 0.092 Uiso 1 1 calc R
C33 C 0.6559(9) 0.2644(3) 1.0766(7) 0.100(3) Uani 1 1 d .
H33 H 0.6891 0.2895 1.0794 0.120 Uiso 1 1 calc R
C34 C 0.5413(9) 0.2609(3) 1.0703(7) 0.101(3) Uani 1 1 d .
H34 H 0.4966 0.2834 1.0698 0.121 Uiso 1 1 calc R
C35 C 0.4937(7) 0.2247(3) 1.0650(7) 0.095(3) Uani 1 1 d .
H35 H 0.4153 0.2224 1.0598 0.114 Uiso 1 1 calc R
C36 C 0.5582(6) 0.1906(2) 1.0672(6) 0.080(2) Uani 1 1 d .
H36 H 0.5232 0.1658 1.0638 0.096 Uiso 1 1 calc R
C37 C 1.0461(5) 0.10062(18) 0.7941(5) 0.0546(14) Uani 1 1 d .
C38 C 1.0480(6) 0.1234(2) 0.7083(5) 0.0683(17) Uani 1 1 d .
H38 H 1.0324 0.1504 0.7073 0.082 Uiso 1 1 calc R
C39 C 1.0734(8) 0.1060(3) 0.6219(7) 0.092(2) Uani 1 1 d .
H39 H 1.0725 0.1214 0.5629 0.110 Uiso 1 1 calc R
C40 C 1.0992(8) 0.0667(4) 0.6253(8) 0.108(3) Uani 1 1 d .
H40 H 1.1178 0.0553 0.5689 0.130 Uiso 1 1 calc R
C41 C 1.0983(8) 0.0436(3) 0.7101(8) 0.101(3) Uani 1 1 d .
H41 H 1.1152 0.0166 0.7111 0.121 Uiso 1 1 calc R
C42 C 1.0721(6) 0.0606(2) 0.7943(6) 0.0740(19) Uani 1 1 d .
H42 H 1.0719 0.0448 0.8523 0.089 Uiso 1 1 calc R
C43 C 1.0232(5) 0.18577(17) 0.8994(5) 0.0535(13) Uani 1 1 d .
C44 C 1.1318(6) 0.1984(2) 0.8992(6) 0.0735(18) Uani 1 1 d .
H44 H 1.1943 0.1806 0.9156 0.088 Uiso 1 1 calc R
C45 C 1.1479(9) 0.2373(3) 0.8749(7) 0.098(3) Uani 1 1 d .
H45 H 1.2205 0.2453 0.8725 0.117 Uiso 1 1 calc R
C46 C 1.0596(11) 0.2638(3) 0.8546(7) 0.101(3) Uani 1 1 d .
H46 H 1.0713 0.2900 0.8378 0.121 Uiso 1 1 calc R
C47 C 0.9540(9) 0.2525(2) 0.8587(7) 0.097(3) Uani 1 1 d .
H47 H 0.8944 0.2712 0.8475 0.116 Uiso 1 1 calc R
C48 C 0.9337(7) 0.2133(2) 0.8793(5) 0.0699(17) Uani 1 1 d .
H48 H 0.8600 0.2055 0.8796 0.084 Uiso 1 1 calc R
C49 C 0.5837(5) 0.1378(2) 0.8386(5) 0.0623(16) Uani 1 1 d .
C50 C 0.4997(6) 0.1120(3) 0.8434(6) 0.083(2) Uani 1 1 d .
H50 H 0.5215 0.0862 0.8670 0.099 Uiso 1 1 calc R
C51 C 0.3817(7) 0.1230(3) 0.8141(7) 0.098(3) Uani 1 1 d .
H51 H 0.3250 0.1043 0.8140 0.117 Uiso 1 1 calc R
C52 C 0.3499(7) 0.1615(3) 0.7853(7) 0.104(3) Uani 1 1 d .
H52 H 0.2710 0.1687 0.7654 0.125 Uiso 1 1 calc R
C53 C 0.4304(7) 0.1894(3) 0.7852(7) 0.094(3) Uani 1 1 d .
H53 H 0.4077 0.2156 0.7668 0.112 Uiso 1 1 calc R
C54 C 0.5491(6) 0.1779(2) 0.8134(6) 0.0757(19) Uani 1 1 d .
H54 H 0.6057 0.1969 0.8155 0.091 Uiso 1 1 calc R
C55 C 0.6723(8) 0.0515(2) 0.6692(6) 0.083(2) Uani 1 1 d .
C56 C 0.7172(12) 0.0327(3) 0.5858(9) 0.145(5) Uani 1 1 d .
H56A H 0.7995 0.0386 0.6038 0.218 Uiso 1 1 calc R
H56B H 0.6743 0.0433 0.5154 0.218 Uiso 1 1 calc R
H56C H 0.7063 0.0045 0.5854 0.218 Uiso 1 1 calc R
C57 C 0.7240(10) 0.0295(2) 0.7761(7) 0.122(4) Uani 1 1 d .
H57A H 0.7033 0.0019 0.7654 0.182 Uiso 1 1 calc R
H57B H 0.6930 0.0405 0.8280 0.182 Uiso 1 1 calc R
H57C H 0.8081 0.0321 0.8023 0.182 Uiso 1 1 calc R
C58 C 0.5373(8) 0.0485(3) 0.6326(8) 0.131(4) Uani 1 1 d .
H58A H 0.5150 0.0212 0.6353 0.196 Uiso 1 1 calc R
H58B H 0.5033 0.0582 0.5598 0.196 Uiso 1 1 calc R
H58C H 0.5093 0.0641 0.6797 0.196 Uiso 1 1 calc R
C59 C 0.6584(6) 0.1395(2) 0.5833(5) 0.0726(19) Uani 1 1 d .
C60 C 0.7201(7) 0.1786(2) 0.6230(6) 0.088(2) Uani 1 1 d .
H60A H 0.6973 0.1976 0.5652 0.131 Uiso 1 1 calc R
H60B H 0.8039 0.1747 0.6469 0.131 Uiso 1 1 calc R
H60C H 0.6984 0.1882 0.6822 0.131 Uiso 1 1 calc R
C61 C 0.5248(8) 0.1453(3) 0.5569(7) 0.113(3) Uani 1 1 d .
H61A H 0.5098 0.1521 0.6218 0.170 Uiso 1 1 calc R
H61B H 0.4842 0.1211 0.5276 0.170 Uiso 1 1 calc R
H61C H 0.4972 0.1663 0.5049 0.170 Uiso 1 1 calc R
C62 C 0.6848(11) 0.1258(3) 0.4832(6) 0.127(4) Uani 1 1 d .
H62A H 0.6440 0.1014 0.4570 0.190 Uiso 1 1 calc R
H62B H 0.7681 0.1217 0.5020 0.190 Uiso 1 1 calc R
H62C H 0.6591 0.1457 0.4279 0.190 Uiso 1 1 calc R

loop_
_atom_site_aniso_label
_atom_site_aniso_U_11
_atom_site_aniso_U_22
_atom_site_aniso_U_33
_atom_site_aniso_U_23
_atom_site_aniso_U_13
_atom_site_aniso_U_12
Pt1 0.04036(10) 0.05426(13) 0.04190(11) 0.00284(9) 0.01144(8) -0.00659(9)
Re1 0.05061(13) 0.06055(15) 0.04718(13) -0.00822(10) 0.01089(10) -0.00193(11)
Re2 0.05171(13) 0.06038(15) 0.05138(14) -0.00139(11) 0.00859(10) 0.00821(11)
Sb1 0.04520(19) 0.0603(2) 0.04534(19) -0.00263(17) 0.01464(16) -0.00659(17)
Sb2 0.04164(17) 0.0490(2) 0.04608(19) 0.00133(16) 0.01425(15) -0.00352(15)
P1 0.0542(9) 0.0666(10) 0.0439(8) -0.0007(7) 0.0104(7) -0.0064(7)
O11 0.148(6) 0.091(4) 0.105(5) 0.029(4) 0.027(4) -0.019(4)
O12 0.069(3) 0.155(6) 0.086(4) -0.040(4) -0.010(3) 0.008(4)
O13 0.085(4) 0.131(5) 0.090(4) -0.029(3) 0.042(3) 0.015(3)
O14 0.110(5) 0.072(4) 0.147(6) 0.000(4) 0.053(4) -0.023(3)
O21 0.140(5) 0.068(4) 0.123(5) 0.003(3) 0.045(4) -0.020(4)
O22 0.096(5) 0.223(9) 0.125(6) -0.037(6) 0.030(4) 0.068(5)
O23 0.164(6) 0.106(5) 0.070(4) 0.003(3) -0.025(4) 0.047(4)
O24 0.121(5) 0.156(7) 0.141(6) -0.030(5) 0.035(5) -0.084(5)
C11 0.083(5) 0.084(5) 0.051(4) 0.001(4) 0.009(3) -0.002(4)
C12 0.067(4) 0.093(5) 0.068(4) -0.024(4) 0.010(4) 0.007(4)
C13 0.060(4) 0.083(5) 0.060(4) -0.016(3) 0.013(3) -0.002(3)
C14 0.062(4) 0.070(5) 0.079(5) -0.016(4) 0.019(3) -0.003(4)
C21 0.102(6) 0.050(4) 0.065(4) 0.005(3) 0.023(4) 0.010(4)
C22 0.079(5) 0.137(8) 0.075(5) -0.011(5) 0.005(4) 0.040(5)
C23 0.104(6) 0.077(5) 0.068(5) -0.006(4) 0.000(4) 0.026(4)
C24 0.071(5) 0.108(7) 0.076(5) -0.007(5) 0.013(4) -0.016(5)
C25 0.054(3) 0.075(4) 0.044(3) 0.003(3) 0.015(3) -0.014(3)
C26 0.078(5) 0.073(5) 0.069(4) -0.001(4) 0.029(4) -0.008(4)
C27 0.102(6) 0.073(5) 0.102(6) 0.009(4) 0.028(5) -0.026(4)
C28 0.114(7) 0.119(8) 0.093(6) 0.012(6) 0.039(6) -0.046(6)
C29 0.116(7) 0.144(9) 0.075(5) -0.011(6) 0.051(5) -0.057(7)
C30 0.090(5) 0.100(6) 0.064(4) -0.016(4) 0.040(4) -0.032(4)
C31 0.057(4) 0.073(4) 0.053(3) -0.008(3) 0.015(3) 0.005(3)
C32 0.066(4) 0.076(5) 0.079(5) 0.003(4) 0.012(4) 0.002(4)
C33 0.118(7) 0.064(5) 0.102(7) 0.007(4) 0.017(6) 0.017(5)
C34 0.096(7) 0.102(7) 0.091(6) -0.011(5) 0.014(5) 0.039(6)
C35 0.065(5) 0.123(8) 0.094(6) -0.014(5) 0.023(4) 0.025(5)
C36 0.061(4) 0.091(5) 0.085(5) -0.010(4) 0.023(4) 0.005(4)
C37 0.044(3) 0.064(4) 0.056(3) -0.004(3) 0.017(3) -0.002(3)
C38 0.069(4) 0.083(5) 0.057(4) -0.001(3) 0.027(3) -0.002(4)
C39 0.098(6) 0.120(7) 0.069(5) -0.001(5) 0.044(5) -0.003(5)
C40 0.114(7) 0.143(9) 0.082(6) -0.028(6) 0.052(5) 0.010(7)
C41 0.119(7) 0.089(6) 0.098(7) -0.029(5) 0.039(6) 0.013(5)
C42 0.088(5) 0.063(4) 0.073(4) -0.007(3) 0.030(4) 0.006(4)
C43 0.060(3) 0.047(3) 0.052(3) -0.002(2) 0.016(3) -0.010(3)
C44 0.072(4) 0.069(4) 0.081(5) -0.007(4) 0.029(4) -0.017(4)
C45 0.121(7) 0.082(6) 0.100(6) -0.010(5) 0.051(6) -0.048(6)
C46 0.156(9) 0.055(5) 0.081(6) -0.006(4) 0.027(6) -0.034(6)
C47 0.128(8) 0.055(4) 0.091(6) 0.008(4) 0.015(5) 0.015(5)
C48 0.077(4) 0.063(4) 0.064(4) 0.003(3) 0.016(3) 0.001(3)
C49 0.044(3) 0.094(5) 0.049(3) 0.002(3) 0.015(3) -0.005(3)
C50 0.053(4) 0.118(6) 0.069(4) 0.006(4) 0.012(3) -0.009(4)
C51 0.055(4) 0.147(9) 0.087(6) 0.018(6) 0.019(4) -0.024(5)
C52 0.058(5) 0.158(9) 0.102(7) 0.027(6) 0.035(4) 0.012(6)
C53 0.068(5) 0.118(7) 0.097(6) 0.012(5) 0.031(4) 0.021(5)
C54 0.056(4) 0.096(6) 0.076(5) 0.009(4) 0.024(3) 0.009(4)
C55 0.113(6) 0.072(5) 0.059(4) -0.017(4) 0.023(4) -0.021(4)
C56 0.248(15) 0.088(7) 0.123(9) -0.034(6) 0.093(9) -0.024(8)
C57 0.190(11) 0.064(5) 0.089(6) 0.006(5) 0.020(7) -0.010(6)
C58 0.116(8) 0.124(8) 0.119(8) -0.003(6) -0.003(6) -0.064(7)
C59 0.073(4) 0.086(5) 0.049(4) 0.007(3) 0.008(3) -0.005(4)
C60 0.110(6) 0.080(5) 0.069(5) 0.022(4) 0.026(4) -0.006(5)
C61 0.085(6) 0.129(8) 0.092(6) 0.021(6) -0.013(5) 0.009(5)
C62 0.214(12) 0.116(8) 0.052(4) 0.012(5) 0.048(6) 0.014(8)

loop_
_atom_type_symbol
_atom_type_description
_atom_type_scat_dispersion_real
_atom_type_scat_dispersion_imag
_atom_type_scat_source
C C 0.0033 0.0016 'International Tables Vol C Tables 4.2.6.8 and 6.1.1.4'
H H 0.0000 0.0000 'International Tables Vol C Tables 4.2.6.8 and 6.1.1.4'
O O 0.0106 0.0060 'International Tables Vol C Tables 4.2.6.8 and 6.1.1.4'
P P 0.1023 0.0942 'International Tables Vol C Tables 4.2.6.8 and 6.1.1.4'
Sb Sb -0.5866 1.5461 'International Tables Vol C Tables 4.2.6.8 and 6.1.1.4'
Re Re -1.0185 7.2310 'International Tables Vol C Tables 4.2.6.8 and 6.1.1.4'
Pt Pt -1.7033 8.3905 'International Tables Vol C Tables 4.2.6.8 and 6.1.1.4'

loop_
_geom_angle_atom_site_label_1
_geom_angle_atom_site_label_2
_geom_angle_atom_site_label_3
_geom_angle
C49 Pt1 P1 92.10(17)
C49 Pt1 Sb1 84.34(17)
P1 Pt1 Sb1 173.02(4)
C49 Pt1 Sb2 168.7(2)
P1 Pt1 Sb2 92.72(4)
Sb1 Pt1 Sb2 91.868(13)
C12 Re1 C13 94.1(3)
C12 Re1 C11 90.7(3)
C13 Re1 C11 90.9(3)
C12 Re1 C14 88.9(3)
C13 Re1 C14 91.8(3)
C11 Re1 C14 177.3(3)
C12 Re1 Sb1 178.6(2)
C13 Re1 Sb1 87.08(19)
C11 Re1 Sb1 88.6(2)
C14 Re1 Sb1 91.7(2)
C12 Re1 Re2 85.0(2)
C13 Re1 Re2 175.7(2)
C11 Re1 Re2 85.0(2)
C14 Re1 Re2 92.3(2)
Sb1 Re1 Re2 93.759(11)
C12 Re1 H1 104.4(9)
C13 Re1 H1 161.4(8)
C11 Re1 H1 90(2)
C14 Re1 H1 87(2)
Sb1 Re1 H1 74.4(9)
Re2 Re1 H1 20.2(6)
C22 Re2 C23 92.3(3)
C22 Re2 C21 91.7(4)
C23 Re2 C21 92.9(3)
C22 Re2 C24 91.5(4)
C23 Re2 C24 89.3(4)
C21 Re2 C24 176.1(3)
C22 Re2 Sb2 92.7(2)
C23 Re2 Sb2 174.5(3)
C21 Re2 Sb2 84.7(2)
C24 Re2 Sb2 92.8(2)
C22 Re2 Re1 175.3(3)
C23 Re2 Re1 84.6(2)
C21 Re2 Re1 92.0(2)
C24 Re2 Re1 85.0(3)
Sb2 Re2 Re1 90.566(11)
C22 Re2 H1 163.5(8)
C23 Re2 H1 104.0(9)
C21 Re2 H1 86(2)
C24 Re2 H1 90(2)
Sb2 Re2 H1 70.9(8)
Re1 Re2 H1 20.2(6)
C31 Sb1 C25 101.9(3)
C31 Sb1 Pt1 110.52(16)
C25 Sb1 Pt1 104.61(16)
C31 Sb1 Re1 107.30(16)
C25 Sb1 Re1 104.18(15)
Pt1 Sb1 Re1 125.606(16)
C43 Sb2 C37 97.8(2)
C43 Sb2 Pt1 100.95(16)
C37 Sb2 Pt1 113.95(15)
C43 Sb2 Re2 108.48(15)
C37 Sb2 Re2 109.62(16)
Pt1 Sb2 Re2 122.492(15)
C59 P1 C55 114.4(3)
C59 P1 Pt1 118.8(2)
C55 P1 Pt1 114.9(2)
C59 P1 H2 97(3)
C55 P1 H2 97(3)
Pt1 P1 H2 111(3)
O11 C11 Re1 178.8(8)
O12 C12 Re1 178.5(7)
O13 C13 Re1 177.8(6)
O14 C14 Re1 177.1(7)
O21 C21 Re2 177.9(7)
O22 C22 Re2 177.4(10)
O23 C23 Re2 177.5(8)
O24 C24 Re2 177.0(8)
C26 C25 C30 118.2(6)
C26 C25 Sb1 118.7(5)
C30 C25 Sb1 123.0(5)
C27 C26 C25 120.9(7)
C27 C26 H26 119.6
C25 C26 H26 119.6
C28 C27 C26 120.3(9)
C28 C27 H27 119.9
C26 C27 H27 119.9
C27 C28 C29 119.8(8)
C27 C28 H28 120.1
C29 C28 H28 120.1
C28 C29 C30 121.0(8)
C28 C29 H29 119.5
C30 C29 H29 119.5
C25 C30 C29 119.8(8)
C25 C30 H30 120.1
C29 C30 H30 120.1
C32 C31 C36 118.0(7)
C32 C31 Sb1 118.8(5)
C36 C31 Sb1 123.2(5)
C31 C32 C33 120.4(8)
C31 C32 H32 119.8
C33 C32 H32 119.8
C34 C33 C32 120.3(9)
C34 C33 H33 119.8
C32 C33 H33 119.8
C35 C34 C33 119.4(8)
C35 C34 H34 120.3
C33 C34 H34 120.3
C34 C35 C36 121.7(8)
C34 C35 H35 119.2
C36 C35 H35 119.2
C35 C36 C31 120.2(8)
C35 C36 H36 119.9
C31 C36 H36 119.9
C38 C37 C42 118.5(6)
C38 C37 Sb2 121.8(5)
C42 C37 Sb2 119.5(5)
C37 C38 C39 120.4(7)
C37 C38 H38 119.8
C39 C38 H38 119.8
C40 C39 C38 119.4(8)
C40 C39 H39 120.3
C38 C39 H39 120.3
C39 C40 C41 121.0(8)
C39 C40 H40 119.5
C41 C40 H40 119.5
C40 C41 C42 119.5(8)
C40 C41 H41 120.2
C42 C41 H41 120.2
C41 C42 C37 121.1(8)
C41 C42 H42 119.4
C37 C42 H42 119.4
C48 C43 C44 118.5(6)
C48 C43 Sb2 120.1(5)
C44 C43 Sb2 121.3(5)
C45 C44 C43 120.2(8)
C45 C44 H44 119.9
C43 C44 H44 119.9
C46 C45 C44 120.8(8)
C46 C45 H45 119.6
C44 C45 H45 119.6
C45 C46 C47 120.0(8)
C45 C46 H46 120.0
C47 C46 H46 120.0
C46 C47 C48 120.7(8)
C46 C47 H47 119.7
C48 C47 H47 119.7
C43 C48 C47 119.7(7)
C43 C48 H48 120.1
C47 C48 H48 120.1
C50 C49 C54 117.1(6)
C50 C49 Pt1 126.4(6)
C54 C49 Pt1 116.4(5)
C49 C50 C51 122.0(8)
C49 C50 H50 119.0
C51 C50 H50 119.0
C52 C51 C50 119.4(8)
C52 C51 H51 120.3
C50 C51 H51 120.3
C53 C52 C51 121.6(8)
C53 C52 H52 119.2
C51 C52 H52 119.2
C52 C53 C54 118.6(9)
C52 C53 H53 120.7
C54 C53 H53 120.7
C53 C54 C49 121.0(7)
C53 C54 H54 119.5
C49 C54 H54 119.5
C56 C55 C57 109.3(8)
C56 C55 C58 110.6(8)
C57 C55 C58 108.0(8)
C56 C55 P1 110.5(6)
C57 C55 P1 105.7(5)
C58 C55 P1 112.6(6)
C55 C56 H56A 109.5
C55 C56 H56B 109.5
H56A C56 H56B 109.5
C55 C56 H56C 109.5
H56A C56 H56C 109.5
H56B C56 H56C 109.5
C55 C57 H57A 109.5
C55 C57 H57B 109.5
H57A C57 H57B 109.5
C55 C57 H57C 109.5
H57A C57 H57C 109.5
H57B C57 H57C 109.5
C55 C58 H58A 109.5
C55 C58 H58B 109.5
H58A C58 H58B 109.5
C55 C58 H58C 109.5
H58A C58 H58C 109.5
H58B C58 H58C 109.5
C60 C59 C62 109.6(7)
C60 C59 C61 108.7(7)
C62 C59 C61 110.9(7)
C60 C59 P1 104.4(4)
C62 C59 P1 109.7(6)
C61 C59 P1 113.3(6)
C59 C60 H60A 109.5
C59 C60 H60B 109.5
H60A C60 H60B 109.5
C59 C60 H60C 109.5
H60A C60 H60C 109.5
H60B C60 H60C 109.5
C59 C61 H61A 109.5
C59 C61 H61B 109.5
H61A C61 H61B 109.5
C59 C61 H61C 109.5
H61A C61 H61C 109.5
H61B C61 H61C 109.5
C59 C62 H62A 109.5
C59 C62 H62B 109.5
H62A C62 H62B 109.5
C59 C62 H62C 109.5
H62A C62 H62C 109.5
H62B C62 H62C 109.5

loop_
_geom_bond_atom_site_label_1
_geom_bond_atom_site_label_2
_geom_bond_distance
Pt1 C49 2.068(6)
Pt1 P1 2.3011(16)
Pt1 Sb1 2.6029(4)
Pt1 Sb2 2.6270(4)
Re1 C12 1.936(7)
Re1 C13 1.938(7)
Re1 C11 1.977(8)
Re1 C14 1.993(8)
Re1 Sb1 2.7855(4)
Re1 Re2 3.2863(4)
Re1 H1 1.748(10)
Re2 C22 1.913(9)
Re2 C23 1.925(8)
Re2 C21 1.963(8)
Re2 C24 1.982(9)
Re2 Sb2 2.7829(4)
Re2 H1 1.753(10)
Sb1 C31 2.145(6)
Sb1 C25 2.148(6)
Sb2 C43 2.141(6)
Sb2 C37 2.157(6)
P1 C59 1.874(7)
P1 C55 1.877(7)
P1 H2 1.30(6)
O11 C11 1.139(9)
O12 C12 1.134(8)
O13 C13 1.133(8)
O14 C14 1.124(8)
O21 C21 1.143(9)
O22 C22 1.159(9)
O23 C23 1.138(8)
O24 C24 1.135(9)
C25 C26 1.383(9)
C25 C30 1.384(9)
C26 C27 1.378(10)
C26 H26 0.9300
C27 C28 1.356(12)
C27 H27 0.9300
C28 C29 1.357(13)
C28 H28 0.9300
C29 C30 1.385(11)
C29 H29 0.9300
C30 H30 0.9300
C31 C32 1.380(10)
C31 C36 1.386(9)
C32 C33 1.395(10)
C32 H32 0.9300
C33 C34 1.365(13)
C33 H33 0.9300
C34 C35 1.340(12)
C34 H34 0.9300
C35 C36 1.383(11)
C35 H35 0.9300
C36 H36 0.9300
C37 C38 1.372(9)
C37 C42 1.384(9)
C38 C39 1.402(10)
C38 H38 0.9300
C39 C40 1.358(13)
C39 H39 0.9300
C40 C41 1.363(13)
C40 H40 0.9300
C41 C42 1.377(10)
C41 H41 0.9300
C42 H42 0.9300
C43 C48 1.379(9)
C43 C44 1.382(9)
C44 C45 1.376(11)
C44 H44 0.9300
C45 C46 1.347(13)
C45 H45 0.9300
C46 C47 1.352(13)
C46 H46 0.9300
C47 C48 1.387(10)
C47 H47 0.9300
C48 H48 0.9300
C49 C50 1.355(9)
C49 C54 1.418(10)
C50 C51 1.394(11)
C50 H50 0.9300
C51 C52 1.369(12)
C51 H51 0.9300
C52 C53 1.352(12)
C52 H52 0.9300
C53 C54 1.407(10)
C53 H53 0.9300
C54 H54 0.9300
C55 C56 1.521(12)
C55 C57 1.522(11)
C55 C58 1.539(12)
C56 H56A 0.9600
C56 H56B 0.9600
C56 H56C 0.9600
C57 H57A 0.9600
C57 H57B 0.9600
C57 H57C 0.9600
C58 H58A 0.9600
C58 H58B 0.9600
C58 H58C 0.9600
C59 C60 1.515(10)
C59 C62 1.531(11)
C59 C61 1.544(11)
C60 H60A 0.9600
C60 H60B 0.9600
C60 H60C 0.9600
C61 H61A 0.9600
C61 H61B 0.9600
C61 H61C 0.9600
C62 H62A 0.9600
C62 H62B 0.9600
C62 H62C 0.9600
